data_7222964
loop_
_publ_author_name
'xu, zhouqing'
'Li, Huijun'
'Wang, Yuan'
'Cai, Hongxin'
'Jia, Lei'
'Hou, Hongwei'

_publ_section_title
;
 Construction of Fe6, Fe8 and Mn8 Metallamacrocyclic Complexes and
 Magnetic Properties
;
_journal_name_full 'RSC Adv.'
_journal_paper_doi 10.1039/C5RA18219K
_journal_year 2015
_chemical_formula_moiety '2(C9 H7 Mn N7 O), 4(C2 H6 O), H2 O'
_chemical_formula_sum 'C26 H40 Mn2 N14 O7'
_chemical_formula_weight 770.60
_chemical_name_systematic
; 
 ? 
;
_space_group_IT_number 88
_symmetry_cell_setting tetragonal
_symmetry_space_group_name_Hall '-I 4ad'
_symmetry_space_group_name_H-M 'I 41/a :2'
_atom_sites_solution_hydrogens geom
_atom_sites_solution_primary direct
_atom_sites_solution_secondary difmap
_audit_creation_method SHELXL-97
_audit_update_record
;
2015-06-22 deposited with the CCDC.
2015-10-14 downloaded from the CCDC.
;
_cell_angle_alpha 90.00
_cell_angle_beta 90.00
_cell_angle_gamma 90.00
_cell_formula_units_Z 8
_cell_length_a 19.692(9)
_cell_length_b 19.692(9)
_cell_length_c 20.101(20)
_cell_measurement_temperature 296(2)
_cell_measurement_theta_max 25.50
_cell_measurement_theta_min 1.45
_cell_volume 7795(9)
_computing_cell_refinement 'Bruker XSCANS'
_computing_data_collection 'Bruker XSCANS'
_computing_data_reduction 'Bruker SHELXTL'
_computing_molecular_graphics 'Bruker SHELXTL'
_computing_publication_material 'Bruker SHELXTL'
_computing_structure_refinement 'SHELXL-97 (Sheldrick, 1997)'
_computing_structure_solution 'SHELXS-97 (Sheldrick, 1990)'
_diffrn_ambient_temperature 296(2)
_diffrn_measured_fraction_theta_full 0.987
_diffrn_measured_fraction_theta_max 0.987
_diffrn_measurement_device_type 'Bruker SMART APEX CCD'
_diffrn_measurement_method '\w scans'
_diffrn_radiation_monochromator graphite
_diffrn_radiation_source 'fine-focus sealed tube'
_diffrn_radiation_type MoK\a
_diffrn_radiation_wavelength 0.71073
_diffrn_reflns_av_R_equivalents 0.0883
_diffrn_reflns_av_sigmaI/netI 0.1106
_diffrn_reflns_limit_h_max 15
_diffrn_reflns_limit_h_min -22
_diffrn_reflns_limit_k_max 23
_diffrn_reflns_limit_k_min -19
_diffrn_reflns_limit_l_max 24
_diffrn_reflns_limit_l_min -14
_diffrn_reflns_number 11012
_diffrn_reflns_theta_full 25.50
_diffrn_reflns_theta_max 25.50
_diffrn_reflns_theta_min 1.45
_exptl_absorpt_coefficient_mu 0.705
_exptl_absorpt_correction_T_max 0.8164
_exptl_absorpt_correction_T_min 0.8164
_exptl_absorpt_correction_type multi-scan
_exptl_absorpt_process_details 'SADABS (Bruker, 2008)'
_exptl_crystal_colour colourless
_exptl_crystal_density_diffrn 1.313
_exptl_crystal_density_method 'not measured'
_exptl_crystal_description octahedral
_exptl_crystal_F_000 3200
_exptl_crystal_size_max 0.30
_exptl_crystal_size_mid 0.30
_exptl_crystal_size_min 0.30
_refine_diff_density_max 0.455
_refine_diff_density_min -0.344
_refine_diff_density_rms 0.068
_refine_ls_extinction_method none
_refine_ls_goodness_of_fit_ref 0.994
_refine_ls_hydrogen_treatment mixed
_refine_ls_matrix_type full
_refine_ls_number_parameters 238
_refine_ls_number_reflns 3585
_refine_ls_number_restraints 25
_refine_ls_restrained_S_all 1.016
_refine_ls_R_factor_all 0.1266
_refine_ls_R_factor_gt 0.0589
_refine_ls_shift/su_max 0.001
_refine_ls_shift/su_mean 0.000
_refine_ls_structure_factor_coef Fsqd
_refine_ls_weighting_details 'calc w=1/[\s^2^(Fo^2^)+(0.0633P)^2^+0.0000P] where P=(Fo^2^+2Fc^2^)/3'
_refine_ls_weighting_scheme calc
_refine_ls_wR_factor_gt 0.1232
_refine_ls_wR_factor_ref 0.1517
_reflns_number_gt 1995
_reflns_number_total 3585
_reflns_threshold_expression >2sigma(I)
_cod_data_source_file c5ra18219k2.cif
_cod_data_source_block aaa
_cod_original_sg_symbol_Hall '-I 4ad '
_cod_original_sg_symbol_H-M I41/a
_cod_database_code 7222964

loop_
_symmetry_equiv_pos_as_xyz
'x, y, z'
'-x+1/2, -y, z+1/2'
'-y+3/4, x+1/4, z+1/4'
'y+3/4, -x+3/4, z+3/4'
'x+1/2, y+1/2, z+1/2'
'-x+1, -y+1/2, z+1'
'-y+5/4, x+3/4, z+3/4'
'y+5/4, -x+5/4, z+5/4'
'-x, -y, -z'
'x-1/2, y, -z-1/2'
'y-3/4, -x-1/4, -z-1/4'
'-y-3/4, x-3/4, -z-3/4'
'-x+1/2, -y+1/2, -z+1/2'
'x, y+1/2, -z'
'y-1/4, -x+1/4, -z+1/4'
'-y-1/4, x-1/4, -z-1/4'

loop_
_atom_site_label
_atom_site_type_symbol
_atom_site_fract_x
_atom_site_fract_y
_atom_site_fract_z
_atom_site_U_iso_or_equiv
_atom_site_adp_type
_atom_site_occupancy
_atom_site_symmetry_multiplicity
_atom_site_calc_flag
_atom_site_refinement_flags
Mn1 Mn 0.60456(3) 0.51543(4) 1.02730(3) 0.0319(2) Uani 1 1 d .
N1 N 0.8385(2) 0.3695(2) 0.82764(19) 0.0442(11) Uani 1 1 d .
N2 N 0.6898(2) 0.4785(2) 0.95706(17) 0.0407(10) Uani 1 1 d .
N3 N 0.7588(2) 0.4693(2) 0.95652(19) 0.0461(11) Uani 1 1 d .
N4 N 0.71522(18) 0.42061(18) 0.86507(17) 0.0318(9) Uani 1 1 d .
N5 N 0.55269(18) 0.47066(18) 0.93824(17) 0.0316(9) Uani 1 1 d .
N6 N 0.4879(2) 0.4638(2) 0.91367(18) 0.0395(10) Uani 1 1 d .
N7 N 0.5607(2) 0.4267(2) 0.83578(18) 0.0441(11) Uani 1 1 d .
C1 C 0.8983(3) 0.3460(3) 0.8060(3) 0.0648(18) Uani 1 1 d .
H1 H 0.8986 0.3152 0.7709 0.068(18) Uiso 1 1 calc R
C2 C 0.9591(3) 0.3652(4) 0.8330(4) 0.089(2) Uani 1 1 d .
H2 H 0.9996 0.3478 0.8163 0.09(2) Uiso 1 1 calc R
C3 C 0.9596(3) 0.4099(4) 0.8843(4) 0.099(3) Uani 1 1 d .
H3 H 1.0004 0.4240 0.9031 0.15(3) Uiso 1 1 calc R
C4 C 0.8981(3) 0.4342(4) 0.9084(3) 0.078(2) Uani 1 1 d .
H4 H 0.8971 0.4650 0.9435 0.09(2) Uiso 1 1 calc R
C5 C 0.8387(2) 0.4120(3) 0.8795(3) 0.0472(14) Uani 1 1 d .
C6 C 0.7715(2) 0.4350(2) 0.9006(2) 0.0379(12) Uani 1 1 d .
C7 C 0.6659(2) 0.4490(2) 0.9023(2) 0.0299(11) Uani 1 1 d .
C8 C 0.5935(2) 0.4482(2) 0.8903(2) 0.0322(11) Uani 1 1 d .
C9 C 0.4953(3) 0.4382(3) 0.8534(2) 0.0490(15) Uani 1 1 d .
H9 H 0.4588 0.4289 0.8255 0.035(13) Uiso 1 1 calc R
O1 O 0.60862(18) 0.61773(16) 0.98903(16) 0.0491(10) Uani 1 1 d .
H1A H 0.6254 0.6203 0.9459 0.067(17) Uiso 1 1 d R
H1B H 0.6362 0.6465 1.0138 0.10(2) Uiso 1 1 d R
C10 C 0.5334(8) 0.6362(9) 0.8020(10) 0.301(11) Uani 1 1 d DU
H10A H 0.5040 0.6071 0.8273 0.452 Uiso 1 1 calc R
H10B H 0.5167 0.6398 0.7573 0.452 Uiso 1 1 calc R
H10C H 0.5345 0.6805 0.8220 0.452 Uiso 1 1 calc R
C11 C 0.5973(8) 0.6096(7) 0.8012(6) 0.209(7) Uani 1 1 d DU
H11A H 0.6206 0.6260 0.7619 0.250 Uiso 1 1 calc R
H11B H 0.5939 0.5606 0.7975 0.250 Uiso 1 1 calc R
O2 O 0.6364(3) 0.6252(3) 0.8570(2) 0.123(2) Uani 1 1 d DU
H2A H 0.6757 0.6129 0.8508 0.184 Uiso 1 1 calc R
C12 C 0.9278(7) 0.4068(11) 0.1020(10) 0.401(13) Uani 1 1 d DU
H12A H 0.9344 0.3585 0.1005 0.601 Uiso 1 1 calc R
H12B H 0.9438 0.4240 0.1439 0.601 Uiso 1 1 calc R
H12C H 0.9528 0.4277 0.0665 0.601 Uiso 1 1 calc R
C13 C 0.8575(7) 0.4218(8) 0.0948(7) 0.274(9) Uani 1 1 d DU
H13A H 0.8361 0.4210 0.1383 0.328 Uiso 1 1 calc R
H13B H 0.8363 0.3869 0.0678 0.328 Uiso 1 1 calc R
O3 O 0.8457(3) 0.4884(4) 0.0640(3) 0.154(3) Uani 1 1 d D
H3A H 0.8175 0.4846 0.0342 0.231 Uiso 1 1 calc R
O4 O 0.0000 0.2500 0.6697(9) 0.309(10) Uani 1 2 d SD
H4A H 0.027(3) 0.258(4) 0.706(2) 0.08(2) Uiso 1 1 d D

loop_
_atom_site_aniso_label
_atom_site_aniso_U_11
_atom_site_aniso_U_22
_atom_site_aniso_U_33
_atom_site_aniso_U_23
_atom_site_aniso_U_13
_atom_site_aniso_U_12
Mn1 0.0306(5) 0.0381(5) 0.0271(4) -0.0112(3) -0.0014(3) 0.0010(3)
N1 0.035(3) 0.056(3) 0.042(2) -0.003(2) 0.0114(19) 0.008(2)
N2 0.034(3) 0.053(3) 0.036(2) -0.0191(19) -0.0006(18) 0.001(2)
N3 0.028(3) 0.064(3) 0.046(3) -0.019(2) 0.0011(19) 0.000(2)
N4 0.026(2) 0.034(2) 0.036(2) -0.0032(17) 0.0038(18) -0.0037(18)
N5 0.026(2) 0.040(3) 0.028(2) -0.0102(17) -0.0005(17) -0.0003(18)
N6 0.036(3) 0.050(3) 0.033(2) -0.0153(19) -0.0001(18) 0.002(2)
N7 0.032(3) 0.068(3) 0.032(2) -0.024(2) 0.0000(18) 0.004(2)
C1 0.041(4) 0.096(5) 0.057(4) -0.015(4) 0.009(3) 0.013(3)
C2 0.031(4) 0.155(8) 0.082(5) -0.017(5) 0.013(4) 0.015(4)
C3 0.034(4) 0.159(8) 0.104(6) -0.041(6) -0.007(4) -0.002(4)
C4 0.029(4) 0.119(6) 0.087(5) -0.039(5) -0.003(3) 0.002(4)
C5 0.026(3) 0.066(4) 0.050(3) -0.007(3) 0.005(2) 0.001(3)
C6 0.036(3) 0.040(3) 0.038(3) -0.006(2) 0.002(2) -0.002(2)
C7 0.032(3) 0.030(3) 0.028(2) -0.008(2) 0.003(2) 0.002(2)
C8 0.032(3) 0.036(3) 0.029(2) -0.008(2) 0.003(2) 0.003(2)
C9 0.032(3) 0.078(4) 0.038(3) -0.024(3) -0.003(2) -0.001(3)
O1 0.073(3) 0.044(2) 0.0304(19) -0.0055(16) -0.0091(18) -0.0037(19)
C10 0.222(18) 0.33(3) 0.35(2) -0.145(19) 0.020(18) -0.029(16)
C11 0.322(19) 0.159(12) 0.145(11) 0.008(9) -0.090(13) -0.009(13)
O2 0.234(7) 0.082(4) 0.053(3) -0.003(3) 0.013(4) -0.009(5)
C12 0.207(15) 0.66(3) 0.34(2) 0.16(2) -0.005(18) 0.13(2)
C13 0.162(12) 0.47(3) 0.193(13) 0.147(16) -0.025(11) 0.051(16)
O3 0.112(5) 0.238(8) 0.112(5) -0.068(5) -0.045(4) 0.022(5)
O4 0.42(3) 0.199(16) 0.31(3) 0.000 0.000 -0.102(18)

loop_
_atom_type_symbol
_atom_type_description
_atom_type_scat_dispersion_real
_atom_type_scat_dispersion_imag
_atom_type_scat_source
C C 0.0033 0.0016 'International Tables Vol C Tables 4.2.6.8 and 6.1.1.4'
H H 0.0000 0.0000 'International Tables Vol C Tables 4.2.6.8 and 6.1.1.4'
N N 0.0061 0.0033 'International Tables Vol C Tables 4.2.6.8 and 6.1.1.4'
O O 0.0106 0.0060 'International Tables Vol C Tables 4.2.6.8 and 6.1.1.4'
Mn Mn 0.3368 0.7283 'International Tables Vol C Tables 4.2.6.8 and 6.1.1.4'

loop_
_geom_angle_atom_site_label_1
_geom_angle_atom_site_label_2
_geom_angle_atom_site_label_3
_geom_angle
_geom_angle_site_symmetry_1
_geom_angle_site_symmetry_3
O1 Mn1 N6 92.81(14) . 9_667
O1 Mn1 N4 95.81(13) . 8_454
N6 Mn1 N4 91.39(14) 9_667 8_454
O1 Mn1 N5 95.70(14) . .
N6 Mn1 N5 97.23(13) 9_667 .
N4 Mn1 N5 165.25(13) 8_454 .
O1 Mn1 N1 169.11(14) . 8_454
N6 Mn1 N1 91.94(15) 9_667 8_454
N4 Mn1 N1 74.28(14) 8_454 8_454
N5 Mn1 N1 93.42(14) . 8_454
O1 Mn1 N2 92.81(14) . .
N6 Mn1 N2 169.78(14) 9_667 .
N4 Mn1 N2 96.53(14) 8_454 .
N5 Mn1 N2 73.71(14) . .
N1 Mn1 N2 84.03(15) 8_454 .
C5 N1 C1 117.8(5) . .
C5 N1 Mn1 115.2(3) . 7_544
C1 N1 Mn1 126.5(4) . 7_544
C7 N2 N3 106.6(4) . .
C7 N2 Mn1 112.7(3) . .
N3 N2 Mn1 140.0(3) . .
C6 N3 N2 105.0(4) . .
C7 N4 C6 102.2(4) . .
C7 N4 Mn1 143.8(3) . 7_544
C6 N4 Mn1 113.7(3) . 7_544
C8 N5 N6 105.5(3) . .
C8 N5 Mn1 115.7(3) . .
N6 N5 Mn1 138.5(3) . .
C9 N6 N5 105.4(4) . .
C9 N6 Mn1 130.8(3) . 9_667
N5 N6 Mn1 123.6(3) . 9_667
C8 N7 C9 101.0(4) . .
N1 C1 C2 123.1(6) . .
N1 C1 H1 118.5 . .
C2 C1 H1 118.5 . .
C3 C2 C1 119.1(6) . .
C3 C2 H2 120.4 . .
C1 C2 H2 120.4 . .
C2 C3 C4 119.0(7) . .
C2 C3 H3 120.5 . .
C4 C3 H3 120.5 . .
C5 C4 C3 118.8(6) . .
C5 C4 H4 120.6 . .
C3 C4 H4 120.6 . .
N1 C5 C4 122.1(5) . .
N1 C5 C6 114.6(4) . .
C4 C5 C6 123.2(5) . .
N3 C6 N4 113.5(4) . .
N3 C6 C5 124.8(4) . .
N4 C6 C5 121.7(4) . .
N2 C7 N4 112.7(4) . .
N2 C7 C8 119.4(4) . .
N4 C7 C8 127.9(4) . .
N5 C8 N7 113.9(4) . .
N5 C8 C7 118.2(4) . .
N7 C8 C7 127.9(4) . .
N6 C9 N7 114.1(4) . .
N6 C9 H9 122.9 . .
N7 C9 H9 122.9 . .
Mn1 O1 H1A 113.3 . .
Mn1 O1 H1B 113.5 . .
H1A O1 H1B 105.0 . .
C11 C10 H10A 109.5 . .
C11 C10 H10B 109.5 . .
H10A C10 H10B 109.5 . .
C11 C10 H10C 109.5 . .
H10A C10 H10C 109.5 . .
H10B C10 H10C 109.5 . .
C10 C11 O2 114.6(15) . .
C10 C11 H11A 108.6 . .
O2 C11 H11A 108.6 . .
C10 C11 H11B 108.6 . .
O2 C11 H11B 108.6 . .
H11A C11 H11B 107.6 . .
C11 O2 H2A 109.5 . .
C13 C12 H12A 109.5 . .
C13 C12 H12B 109.5 . .
H12A C12 H12B 109.5 . .
C13 C12 H12C 109.5 . .
H12A C12 H12C 109.5 . .
H12B C12 H12C 109.5 . .
C12 C13 O3 112.4(14) . .
C12 C13 H13A 109.1 . .
O3 C13 H13A 109.1 . .
C12 C13 H13B 109.1 . .
O3 C13 H13B 109.1 . .
H13A C13 H13B 107.8 . .
C13 O3 H3A 109.5 . .
O4 O4 H4A 143(5) 15_556 .

loop_
_geom_bond_atom_site_label_1
_geom_bond_atom_site_label_2
_geom_bond_distance
_geom_bond_site_symmetry_2
Mn1 O1 2.158(3) .
Mn1 N6 2.212(4) 9_667
Mn1 N4 2.225(4) 8_454
Mn1 N5 2.242(4) .
Mn1 N1 2.302(4) 8_454
Mn1 N2 2.311(4) .
N1 C5 1.337(6) .
N1 C1 1.339(6) .
N1 Mn1 2.302(4) 7_544
N2 C7 1.331(5) .
N2 N3 1.370(5) .
N3 C6 1.336(6) .
N4 C7 1.347(5) .
N4 C6 1.348(5) .
N4 Mn1 2.225(4) 7_544
N5 C8 1.330(5) .
N5 N6 1.374(5) .
N6 C9 1.320(5) .
N6 Mn1 2.212(4) 9_667
N7 C8 1.342(5) .
N7 C9 1.354(6) .
C1 C2 1.368(8) .
C1 H1 0.9300 .
C2 C3 1.356(9) .
C2 H2 0.9300 .
C3 C4 1.390(8) .
C3 H3 0.9300 .
C4 C5 1.378(7) .
C4 H4 0.9300 .
C5 C6 1.462(6) .
C7 C8 1.447(6) .
C9 H9 0.9300 .
O1 H1A 0.9284 .
O1 H1B 0.9285 .
C10 C11 1.362(13) .
C10 H10A 0.9600 .
C10 H10B 0.9600 .
C10 H10C 0.9600 .
C11 O2 1.395(11) .
C11 H11A 0.9700 .
C11 H11B 0.9700 .
O2 H2A 0.8200 .
C12 C13 1.424(13) .
C12 H12A 0.9600 .
C12 H12B 0.9600 .
C12 H12C 0.9600 .
C13 O3 1.469(12) .
C13 H13A 0.9700 .
C13 H13B 0.9700 .
O3 H3A 0.8200 .
O4 O4 1.80(4) 15_556
O4 H4A 0.93(2) .
